data_7219558
loop_
_publ_author_name
'Kumar, Satyanand'
'Kumar, Arvind'
'Agarwal, Alka'
'Awasthi, Satish Kumar'

_publ_section_title
;
 Synthetic application of gold nano particles and auric chloride for the
 synthesis of 5-substituted 1-H tetrazoles
;
_journal_name_full 'RSC Adv.'
_journal_paper_doi 10.1039/C4RA13461C
_journal_year 2015
_chemical_formula_moiety 'C9 H10 N4'
_chemical_formula_sum 'C9 H10 N4'
_chemical_formula_weight 174.21
_chemical_name_systematic
;
?
;
_space_group_IT_number 14
_symmetry_cell_setting monoclinic
_symmetry_space_group_name_Hall '-P 2ybc'
_symmetry_space_group_name_H-M 'P 1 21/c 1'
_atom_sites_solution_hydrogens geom
_atom_sites_solution_primary direct
_atom_sites_solution_secondary difmap
_audit_update_record
;
2013-03-18 deposited with the CCDC.
2015-02-10 downloaded from the CCDC.
;
_cell_angle_alpha 90.00
_cell_angle_beta 96.825(8)
_cell_angle_gamma 90.00
_cell_formula_units_Z 4
_cell_length_a 7.8232(8)
_cell_length_b 11.9434(14)
_cell_length_c 9.8716(9)
_cell_measurement_reflns_used 1728
_cell_measurement_temperature 298(2)
_cell_measurement_theta_max 29.0289
_cell_measurement_theta_min 3.1221
_cell_volume 915.82(17)
_computing_structure_refinement 'SHELXL-97 (Sheldrick, 1997)'
_computing_structure_solution 'SHELXS-97 (Sheldrick, 1990)'
_diffrn_ambient_temperature 298(2)
_diffrn_measured_fraction_theta_full 0.994
_diffrn_measured_fraction_theta_max 0.994
_diffrn_measurement_device_type 'Oxford Diffraction Xcalibur Sapphire3'
_diffrn_measurement_method '\w scan'
_diffrn_radiation_monochromator graphite
_diffrn_radiation_source 'fine-focus sealed tube'
_diffrn_radiation_type MoK\a
_diffrn_radiation_wavelength 0.71073
_diffrn_reflns_av_R_equivalents 0.0221
_diffrn_reflns_av_sigmaI/netI 0.0229
_diffrn_reflns_limit_h_max 9
_diffrn_reflns_limit_h_min -9
_diffrn_reflns_limit_k_max 14
_diffrn_reflns_limit_k_min -14
_diffrn_reflns_limit_l_max 12
_diffrn_reflns_limit_l_min -7
_diffrn_reflns_number 6368
_diffrn_reflns_theta_full 26.00
_diffrn_reflns_theta_max 26.00
_diffrn_reflns_theta_min 3.13
_diffrn_standards_decay_% numb
_diffrn_standards_interval_count numb
_diffrn_standards_interval_time numb
_diffrn_standards_number numb
_exptl_absorpt_coefficient_mu 0.082
_exptl_absorpt_correction_T_max 0.972
_exptl_absorpt_correction_T_min 0.959
_exptl_absorpt_correction_type multi-scan
_exptl_absorpt_process_details '(CrysAlis PRO; Oxford Diffraction, 2009)'
_exptl_crystal_colour colourless
_exptl_crystal_density_diffrn 1.263
_exptl_crystal_density_method 'not measured'
_exptl_crystal_description block
_exptl_crystal_F_000 368
_exptl_crystal_size_max 0.59
_exptl_crystal_size_mid 0.43
_exptl_crystal_size_min 0.35
_refine_diff_density_max 0.510
_refine_diff_density_min -0.393
_refine_diff_density_rms 0.042
_refine_ls_extinction_method none
_refine_ls_goodness_of_fit_ref 1.450
_refine_ls_hydrogen_treatment mixed
_refine_ls_matrix_type full
_refine_ls_number_parameters 119
_refine_ls_number_reflns 1788
_refine_ls_number_restraints 0
_refine_ls_restrained_S_all 1.450
_refine_ls_R_factor_all 0.0734
_refine_ls_R_factor_gt 0.0619
_refine_ls_shift/su_max 0.037
_refine_ls_shift/su_mean 0.004
_refine_ls_structure_factor_coef Fsqd
_refine_ls_weighting_details 'calc w=1/[\s^2^(Fo^2^)+(0.0978P)^2^+0.0000P] where P=(Fo^2^+2Fc^2^)/3'
_refine_ls_weighting_scheme calc
_refine_ls_wR_factor_gt 0.1981
_refine_ls_wR_factor_ref 0.2061
_reflns_number_gt 1467
_reflns_number_total 1788
_reflns_threshold_expression >2sigma(I)
_cod_data_source_file c4ra13461c2.cif
_cod_data_source_block shelxl
_cod_original_sg_symbol_H-M 'P 21/c'
_cod_database_code 7219558

loop_
_symmetry_equiv_pos_as_xyz
'x, y, z'
'-x, y+1/2, -z+1/2'
'-x, -y, -z'
'x, -y-1/2, z-1/2'

loop_
_atom_site_label
_atom_site_type_symbol
_atom_site_fract_x
_atom_site_fract_y
_atom_site_fract_z
_atom_site_U_iso_or_equiv
_atom_site_adp_type
_atom_site_occupancy
_atom_site_symmetry_multiplicity
_atom_site_calc_flag
_atom_site_refinement_flags
N4 N 0.0948(2) 0.76402(14) 0.13216(17) 0.0467(5) Uani 1 1 d .
N1 N 0.1030(2) 0.77028(15) -0.08236(18) 0.0526(6) Uani 1 1 d .
H1 H 0.1322 0.7597 -0.1627 0.063 Uiso 1 1 calc R
C8 C 0.1790(2) 0.72835(16) 0.03150(19) 0.0398(5) Uani 1 1 d .
C1 C 0.4033(3) 0.62312(17) -0.0795(2) 0.0456(6) Uani 1 1 d .
C2 C 0.3236(3) 0.54364(17) -0.1714(2) 0.0485(6) Uani 1 1 d .
C7 C 0.3309(3) 0.65224(19) 0.0503(2) 0.0525(6) Uani 1 1 d .
H7A H 0.2979 0.5836 0.0929 0.063 Uiso 1 1 calc R
H7B H 0.4206 0.6874 0.1122 0.063 Uiso 1 1 calc R
N3 N -0.0357(3) 0.83124(17) 0.0784(2) 0.0620(6) Uani 1 1 d .
N2 N -0.0300(2) 0.83335(18) -0.0503(2) 0.0636(6) Uani 1 1 d .
C6 C 0.5536(3) 0.67406(19) -0.1088(3) 0.0580(7) Uani 1 1 d .
H6 H 0.6055 0.7276 -0.0490 0.070 Uiso 1 1 calc R
C3 C 0.4003(4) 0.5194(2) -0.2872(2) 0.0631(7) Uani 1 1 d .
H3 H 0.3486 0.4675 -0.3493 0.076 Uiso 1 1 calc R
C4 C 0.5512(4) 0.5702(2) -0.3129(3) 0.0729(8) Uani 1 1 d .
H4 H 0.6008 0.5517 -0.3910 0.087 Uiso 1 1 calc R
C5 C 0.6281(3) 0.6476(2) -0.2240(3) 0.0690(8) Uani 1 1 d .
H5 H 0.7299 0.6821 -0.2411 0.083 Uiso 1 1 calc R
C9 C 0.1601(4) 0.4861(2) -0.1455(3) 0.0683(7) Uani 1 1 d .
H9A H 0.1359 0.4263 -0.2098 0.102 Uiso 1 1 calc R
H9B H 0.0670 0.5390 -0.1556 0.102 Uiso 1 1 calc R
H9C H 0.1727 0.4564 -0.0545 0.102 Uiso 1 1 calc R

loop_
_atom_site_aniso_label
_atom_site_aniso_U_11
_atom_site_aniso_U_22
_atom_site_aniso_U_33
_atom_site_aniso_U_23
_atom_site_aniso_U_13
_atom_site_aniso_U_12
N4 0.0464(10) 0.0652(11) 0.0291(10) -0.0045(7) 0.0072(7) -0.0049(8)
N1 0.0617(12) 0.0747(12) 0.0231(10) 0.0012(8) 0.0121(8) 0.0116(9)
C8 0.0457(11) 0.0521(11) 0.0220(10) -0.0035(7) 0.0059(8) -0.0061(8)
C1 0.0486(12) 0.0542(11) 0.0342(12) 0.0041(9) 0.0060(9) 0.0050(9)
C2 0.0562(13) 0.0524(11) 0.0372(12) 0.0027(9) 0.0068(9) 0.0034(10)
C7 0.0556(13) 0.0680(13) 0.0330(12) -0.0001(10) 0.0013(9) 0.0039(10)
N3 0.0631(12) 0.0855(14) 0.0396(12) -0.0027(9) 0.0156(9) 0.0138(10)
N2 0.0647(13) 0.0873(14) 0.0396(12) 0.0044(9) 0.0098(9) 0.0199(10)
C6 0.0521(13) 0.0646(14) 0.0572(16) 0.0064(11) 0.0057(11) -0.0017(10)
C3 0.0822(17) 0.0680(14) 0.0401(14) -0.0053(11) 0.0116(12) 0.0085(13)
C4 0.0837(19) 0.0910(18) 0.0495(16) 0.0083(14) 0.0308(13) 0.0224(16)
C5 0.0584(15) 0.0885(18) 0.0636(19) 0.0153(15) 0.0217(12) 0.0026(13)
C9 0.0729(17) 0.0715(15) 0.0599(17) -0.0013(12) 0.0051(12) -0.0180(13)

loop_
_atom_type_symbol
_atom_type_description
_atom_type_scat_dispersion_real
_atom_type_scat_dispersion_imag
_atom_type_scat_source
C C 0.0030 0.0020 'International Tables Vol C Tables 4.2.6.8 and 6.1.1.4'
H H 0.0000 0.0000 'International Tables Vol C Tables 4.2.6.8 and 6.1.1.4'
N N 0.0060 0.0030 'International Tables Vol C Tables 4.2.6.8 and 6.1.1.4'

loop_
_geom_angle_atom_site_label_1
_geom_angle_atom_site_label_2
_geom_angle_atom_site_label_3
_geom_angle
C8 N4 N3 108.34(17)
C8 N1 N2 107.22(17)
C8 N1 H1 126.4
N2 N1 H1 126.4
N1 C8 N4 107.80(18)
N1 C8 C7 127.97(18)
N4 C8 C7 124.23(18)
C6 C1 C2 119.0(2)
C6 C1 C7 119.5(2)
C2 C1 C7 121.56(19)
C3 C2 C1 118.2(2)
C3 C2 C9 120.5(2)
C1 C2 C9 121.4(2)
C8 C7 C1 114.27(17)
C8 C7 H7A 108.7
C1 C7 H7A 108.7
C8 C7 H7B 108.7
C1 C7 H7B 108.7
H7A C7 H7B 107.6
N2 N3 N4 106.72(17)
N3 N2 N1 109.91(18)
C5 C6 C1 121.7(2)
C5 C6 H6 119.1
C1 C6 H6 119.1
C4 C3 C2 121.7(2)
C4 C3 H3 119.2
C2 C3 H3 119.2
C5 C4 C3 120.1(2)
C5 C4 H4 119.9
C3 C4 H4 119.9
C4 C5 C6 119.3(2)
C4 C5 H5 120.3
C6 C5 H5 120.3
C2 C9 H9A 109.5
C2 C9 H9B 109.5
H9A C9 H9B 109.5
C2 C9 H9C 109.5
H9A C9 H9C 109.5
H9B C9 H9C 109.5

loop_
_geom_bond_atom_site_label_1
_geom_bond_atom_site_label_2
_geom_bond_distance
N4 C8 1.326(2)
N4 N3 1.357(2)
N1 C8 1.307(3)
N1 N2 1.353(2)
N1 H1 0.8600
C8 C7 1.490(3)
C1 C6 1.385(3)
C1 C2 1.406(3)
C1 C7 1.502(3)
C2 C3 1.383(3)
C2 C9 1.500(3)
C7 H7A 0.9700
C7 H7B 0.9700
N3 N2 1.276(3)
C6 C5 1.375(3)
C6 H6 0.9300
C3 C4 1.378(4)
C3 H3 0.9300
C4 C5 1.364(4)
C4 H4 0.9300
C5 H5 0.9300
C9 H9A 0.9600
C9 H9B 0.9600
C9 H9C 0.9600

loop_
_geom_torsion_atom_site_label_1
_geom_torsion_atom_site_label_2
_geom_torsion_atom_site_label_3
_geom_torsion_atom_site_label_4
_geom_torsion
N2 N1 C8 N4 0.3(2)
N2 N1 C8 C7 179.24(19)
N3 N4 C8 N1 -0.8(2)
N3 N4 C8 C7 -179.83(18)
C6 C1 C2 C3 0.4(3)
C7 C1 C2 C3 -178.5(2)
C6 C1 C2 C9 -179.7(2)
C7 C1 C2 C9 1.5(3)
N1 C8 C7 C1 0.8(3)
N4 C8 C7 C1 179.61(19)
C6 C1 C7 C8 103.7(2)
C2 C1 C7 C8 -77.4(3)
C8 N4 N3 N2 1.1(2)
N4 N3 N2 N1 -0.9(2)
C8 N1 N2 N3 0.4(3)
C2 C1 C6 C5 -1.1(3)
C7 C1 C6 C5 177.8(2)
C1 C2 C3 C4 0.6(4)
C9 C2 C3 C4 -179.4(2)
C2 C3 C4 C5 -0.8(4)
C3 C4 C5 C6 0.1(4)
C1 C6 C5 C4 0.8(4)
